data_2022129
loop_
_publ_author_name
'Zhao, Yong-Jin'
'Ma, Jian-Ping'
'Fan, Jianzhong'
'Geng, Yan'
'Dong, Yu-Bin'

_publ_section_title
;
 Syntheses and structures of two novel fluorescent metal--organic
 frameworks generated from a tridentate donor--acceptor motif ligand
;
_journal_coeditor_code OV3137
_journal_issue 6
_journal_name_full 'Acta Crystallographica Section C'
_journal_page_first
;
;
_journal_paper_doi 10.1107/S2053229620006488
_journal_volume 76
_journal_year 2020
_chemical_formula_iupac '[Zn2 (C48 H36 N O6) (O H)]'
_chemical_formula_moiety 'C48 H37 N O7 Zn2'
_chemical_formula_sum 'C48 H37 N O7 Zn2'
_chemical_formula_weight 870.53
_chemical_name_systematic
Poly[[\m~3~-4,4',4''-(4,4,8,8,12,12-hexamethyl-8,12-dihydro-4<i>H</i>-benzo[9,1]quinolizino[3,4,5,6,7-<i>defg</i>]acridine-2,6,10-triyl)tribenzoato](\m~3~-hydroxido)dizinc(II)]
_space_group_crystal_system monoclinic
_space_group_IT_number 14
_space_group_name_Hall '-P 2ybc'
_space_group_name_H-M_alt 'P 1 21/c 1'
_atom_sites_solution_hydrogens geom
_atom_sites_solution_primary iterative
_atom_sites_solution_secondary difmap
_audit_creation_method
;
  Olex2 1.2
  (compiled Apr 23 2013 17:54:37, GUI svn.r4466)
;
_cell_angle_alpha 90.00
_cell_angle_beta 91.825(2)
_cell_angle_gamma 90.00
_cell_formula_units_Z 4
_cell_length_a 6.16863(14)
_cell_length_b 34.8853(8)
_cell_length_c 22.0643(4)
_cell_measurement_reflns_used 7737
_cell_measurement_temperature 150.00(10)
_cell_measurement_theta_max 70.9050
_cell_measurement_theta_min 8.5150
_cell_volume 4745.71(18)
_computing_cell_refinement
;
CrysAlis PRO (Rigaku OD, 2019)
;
_computing_data_collection
;
CrysAlis PRO (Rigaku OD, 2019)
;
_computing_data_reduction
;
CrysAlis PRO (Rigaku OD, 2019)
;
_computing_molecular_graphics
;
OLEX2 (Dolomanov <i>et al</i>., 2009)
;
_computing_publication_material
;
OLEX2 (Dolomanov <i>et al</i>., 2009) and publCIF (Westrip,
2010)
;
_computing_structure_refinement
;
SHELXL2018 (L\"ubben <i>et al</i>., 2019)
;
_computing_structure_solution
;
olex2.solve (Dolomanov <i>et al</i>., 2009)
;
_diffrn_ambient_temperature 150.00(10)
_diffrn_detector 'CCD plate'
_diffrn_detector_area_resol_mean 16.0793
_diffrn_measured_fraction_theta_full 0.9980
_diffrn_measured_fraction_theta_max 0.9805
_diffrn_measurement_device 'four-circle diffractometer'
_diffrn_measurement_device_type 'Rigaku OD SuperNova Dual source diffractometer with an Eos detector'
_diffrn_measurement_method '\w scans'
_diffrn_radiation_monochromator mirror
_diffrn_radiation_probe x-ray
_diffrn_radiation_type 'Cu K\a'
_diffrn_radiation_wavelength 1.54184
_diffrn_reflns_av_R_equivalents 0.0495
_diffrn_reflns_av_unetI/netI 0.0591
_diffrn_reflns_limit_h_max 7
_diffrn_reflns_limit_h_min -7
_diffrn_reflns_limit_k_max 42
_diffrn_reflns_limit_k_min -31
_diffrn_reflns_limit_l_max 26
_diffrn_reflns_limit_l_min -27
_diffrn_reflns_number 17832
_diffrn_reflns_theta_full 71.00
_diffrn_reflns_theta_max 71.01
_diffrn_reflns_theta_min 3.23
_diffrn_source 'micro-focus sealed X-ray tube'
_exptl_absorpt_coefficient_mu 1.620
_exptl_absorpt_correction_T_max 1.00000
_exptl_absorpt_correction_T_min 0.05957
_exptl_absorpt_correction_type multi-scan
_exptl_absorpt_process_details
;
(CrysAlis PRO; Rigaku OD, 2019)
;
_exptl_crystal_colour 'clear light yellow'
_exptl_crystal_density_diffrn 1.218
_exptl_crystal_density_method 'not measured'
_exptl_crystal_description block
_exptl_crystal_F_000 1792
_exptl_crystal_size_max 0.31
_exptl_crystal_size_mid 0.12
_exptl_crystal_size_min 0.09
_refine_diff_density_max 1.379
_refine_diff_density_min -1.045
_refine_ls_extinction_method none
_refine_ls_goodness_of_fit_ref 1.076
_refine_ls_hydrogen_treatment mixed
_refine_ls_matrix_type full
_refine_ls_number_parameters 529
_refine_ls_number_reflns 9014
_refine_ls_number_restraints 0
_refine_ls_restrained_S_all 1.076
_refine_ls_R_factor_all 0.0694
_refine_ls_R_factor_gt 0.0611
_refine_ls_shift/su_max 0.002
_refine_ls_shift/su_mean 0.000
_refine_ls_structure_factor_coef Fsqd
_refine_ls_weighting_details 'calc w=1/[\s^2^(Fo^2^)+(0.1183P)^2^+0.0000P] where P=(Fo^2^+2Fc^2^)/3'
_refine_ls_weighting_scheme calc
_refine_ls_wR_factor_gt 0.1748
_refine_ls_wR_factor_ref 0.1848
_reflns_number_gt 7305
_reflns_number_total 9014
_reflns_threshold_expression >2sigma(I)
_cod_data_source_file ov3137sup1.cif
_cod_data_source_block II
_cod_original_sg_symbol_H-M 'P 21/c'
_cod_database_code 2022129

loop_
_space_group_symop_id
_space_group_symop_operation_xyz
1 'x, y, z'
2 '-x, y+1/2, -z+1/2'
3 '-x, -y, -z'
4 'x, -y-1/2, z-1/2'

loop_
_atom_site_type_symbol
_atom_site_label
_atom_site_fract_x
_atom_site_fract_y
_atom_site_fract_z
_atom_site_U_iso_or_equiv
_atom_site_adp_type
_atom_site_calc_flag
_atom_site_refinement_flags
_atom_site_occupancy
_atom_site_symmetry_multiplicity
_atom_site_disorder_assembly
_atom_site_disorder_group
O O5 -0.2389(4) 0.53466(7) 0.10289(9) 0.0284(5) Uani d . 1 1 . .
O O6 0.0003(3) 0.55803(7) 0.03802(9) 0.0249(5) Uani d . 1 1 . .
O O4 0.5598(4) 0.51746(7) 0.85079(10) 0.0320(5) Uani d . 1 1 . .
O O3 0.8889(5) 0.54039(10) 0.87882(12) 0.0547(8) Uani d . 1 1 . .
Zn Zn1 1.41480(6) 0.992059(11) 0.431237(16) 0.02161(14) Uani d . 1 1 . .
Zn Zn2 1.83866(8) 0.953611(12) 0.463739(18) 0.02984(15) Uani d . 1 1 . .
O O7 1.6954(4) 1.00249(6) 0.48016(9) 0.0246(4) Uani d . 1 1 . .
H H7 1.7753 1.0249 0.4662 0.030 Uiso d R 1 1 . .
O O1 1.2973(5) 0.93779(7) 0.43183(11) 0.0403(6) Uani d . 1 1 . .
N N1 0.9460(4) 0.63645(7) 0.42814(10) 0.0210(5) Uani d . 1 1 . .
O O2 1.6126(6) 0.91476(8) 0.46837(16) 0.0688(11) Uani d . 1 1 . .
C C18 0.9557(5) 0.61499(8) 0.48274(12) 0.0194(6) Uani d . 1 1 . .
C C38 0.7993(5) 0.62387(9) 0.38080(12) 0.0219(6) Uani d . 1 1 . .
C C42 0.0770(5) 0.56465(9) 0.14240(13) 0.0236(6) Uani d . 1 1 . .
C C11 1.0039(5) 0.67581(9) 0.43123(13) 0.0239(6) Uani d . 1 1 . .
C C19 0.8539(5) 0.57896(9) 0.48638(12) 0.0213(6) Uani d . 1 1 . .
C C45 -0.0671(5) 0.55158(9) 0.09154(13) 0.0218(6) Uani d . 1 1 . .
C C33 0.7222(5) 0.58592(9) 0.38051(12) 0.0222(6) Uani d . 1 1 . .
C C17 1.0683(5) 0.62923(8) 0.53384(12) 0.0221(6) Uani d . 1 1 . .
C C37 0.7317(5) 0.64906(9) 0.33467(13) 0.0280(7) Uani d . 1 1 . .
C C23 0.8721(5) 0.56391(9) 0.65707(13) 0.0266(6) Uani d . 1 1 . .
C C12 1.1389(5) 0.68898(9) 0.48001(13) 0.0240(6) Uani d . 1 1 . .
C C41 0.0235(6) 0.55760(11) 0.20188(14) 0.0339(8) Uani d . 1 1 . .
H H41 -0.1067 0.5456 0.2103 0.041 Uiso calc R 1 1 . .
C C35 0.5106(5) 0.59868(9) 0.28776(13) 0.0277(7) Uani d . 1 1 . .
C C8 1.1239(5) 0.75386(9) 0.43964(15) 0.0302(7) Uani d . 1 1 . .
C C29 0.7402(6) 0.53172(10) 0.84004(14) 0.0310(7) Uani d . 1 1 . .
C C20 0.8282(5) 0.56274(9) 0.54332(13) 0.0225(6) Uani d . 1 1 . .
H H20 0.7529 0.5398 0.5461 0.027 Uiso calc R 1 1 . .
C C22 1.0401(5) 0.61199(10) 0.58992(13) 0.0275(7) Uani d . 1 1 . .
H H22 1.1095 0.6224 0.6242 0.033 Uiso calc R 1 1 . .
C C46 0.7950(7) 0.69100(10) 0.33205(15) 0.0389(9) Uani d . 1 1 . .
C C34 0.5754(5) 0.57433(9) 0.33474(13) 0.0260(6) Uani d . 1 1 . .
H H34 0.5193 0.5496 0.3357 0.031 Uiso calc R 1 1 . .
C C36 0.5927(6) 0.63551(10) 0.28846(14) 0.0302(7) Uani d . 1 1 . .
H H36 0.5536 0.6520 0.2568 0.036 Uiso calc R 1 1 . .
C C30 0.8068(5) 0.55736(9) 0.42798(13) 0.0230(6) Uani d . 1 1 . .
C C14 1.2367(5) 0.66042(9) 0.52480(14) 0.0255(6) Uani d . 1 1 . .
C C13 1.1929(5) 0.72747(9) 0.48365(14) 0.0278(6) Uani d . 1 1 . .
H H13 1.2780 0.7360 0.5165 0.033 Uiso calc R 1 1 . .
C C10 0.9363(5) 0.70207(9) 0.38668(14) 0.0287(7) Uani d . 1 1 . .
C C39 0.3604(5) 0.58626(9) 0.23775(13) 0.0269(6) Uani d . 1 1 . .
C C21 0.9109(5) 0.57959(10) 0.59621(13) 0.0268(7) Uani d . 1 1 . .
C C26 0.7902(6) 0.53998(10) 0.77545(14) 0.0303(7) Uani d . 1 1 . .
C C25 0.6318(5) 0.53648(10) 0.72976(14) 0.0302(7) Uani d . 1 1 . .
H H25 0.4979 0.5259 0.7384 0.036 Uiso calc R 1 1 . .
C C28 1.0345(5) 0.56494(11) 0.70275(15) 0.0343(8) Uani d . 1 1 . .
H H28 1.1725 0.5734 0.6934 0.041 Uiso calc R 1 1 . .
C C5 1.1931(6) 0.79467(10) 0.44325(16) 0.0343(7) Uani d . 1 1 . .
C C9 0.9978(6) 0.74040(10) 0.39176(15) 0.0347(8) Uani d . 1 1 . .
H H9 0.9518 0.7575 0.3617 0.042 Uiso calc R 1 1 . .
C C24 0.6713(5) 0.54861(9) 0.67128(13) 0.0271(7) Uani d . 1 1 . .
H H24 0.5627 0.5465 0.6413 0.032 Uiso calc R 1 1 . .
C C44 0.4120(5) 0.59317(10) 0.17786(14) 0.0307(7) Uani d . 1 1 . .
H H44 0.5419 0.6053 0.1696 0.037 Uiso calc R 1 1 . .
C C40 0.1641(6) 0.56850(11) 0.24849(14) 0.0359(8) Uani d . 1 1 . .
H H40 0.1263 0.5638 0.2883 0.043 Uiso calc R 1 1 . .
C C2 1.3329(7) 0.87085(10) 0.44786(16) 0.0380(8) Uani d . 1 1 . .
C C43 0.2751(5) 0.58239(10) 0.13085(14) 0.0290(7) Uani d . 1 1 . .
H H43 0.3139 0.5869 0.0911 0.035 Uiso calc R 1 1 . .
C C3 1.1286(6) 0.86198(10) 0.42440(16) 0.0356(8) Uani d . 1 1 . .
H H3 1.0374 0.8814 0.4099 0.043 Uiso calc R 1 1 . .
C C31 1.0246(6) 0.54131(10) 0.40733(15) 0.0342(8) Uani d . 1 1 . .
H H31A 1.1243 0.5620 0.4017 0.051 Uiso calc R 1 1 . .
H H31B 1.0024 0.5277 0.3698 0.051 Uiso calc R 1 1 . .
H H31C 1.0830 0.5241 0.4376 0.051 Uiso calc R 1 1 . .
C C27 0.9947(6) 0.55372(12) 0.76133(15) 0.0349(8) Uani d . 1 1 . .
H H27 1.1039 0.5553 0.7913 0.042 Uiso calc R 1 1 . .
C C32 0.6540(7) 0.52372(10) 0.43644(15) 0.0392(9) Uani d . 1 1 . .
H H32A 0.7205 0.5055 0.4639 0.059 Uiso calc R 1 1 . .
H H32B 0.6241 0.5116 0.3980 0.059 Uiso calc R 1 1 . .
H H32C 0.5210 0.5328 0.4528 0.059 Uiso calc R 1 1 . .
C C7 1.4689(7) 0.84137(11) 0.4682(2) 0.0497(11) Uani d . 1 1 . .
H H7A 1.6085 0.8470 0.4827 0.060 Uiso calc R 1 1 . .
C C15 1.4322(6) 0.64174(11) 0.49530(19) 0.0420(9) Uani d . 1 1 . .
H H15A 1.4895 0.6219 0.5213 0.063 Uiso calc R 1 1 . .
H H15B 1.5420 0.6607 0.4893 0.063 Uiso calc R 1 1 . .
H H15C 1.3874 0.6309 0.4569 0.063 Uiso calc R 1 1 . .
C C1 1.4183(7) 0.91133(11) 0.44974(16) 0.0427(9) Uani d . 1 1 . .
C C16 1.3159(7) 0.67880(11) 0.58469(16) 0.0418(9) Uani d . 1 1 . .
H H16A 1.1952 0.6900 0.6046 0.063 Uiso calc R 1 1 . .
H H16B 1.4208 0.6983 0.5766 0.063 Uiso calc R 1 1 . .
H H16C 1.3813 0.6596 0.6104 0.063 Uiso calc R 1 1 . .
C C4 1.0598(6) 0.82423(10) 0.42246(16) 0.0352(8) Uani d . 1 1 . .
H H4 0.9215 0.8186 0.4069 0.042 Uiso calc R 1 1 . .
C C6 1.3977(6) 0.80383(11) 0.46695(19) 0.0444(9) Uani d . 1 1 . .
H H6 1.4878 0.7845 0.4822 0.053 Uiso calc R 1 1 . .
C C47 0.9188(10) 0.69822(15) 0.27514(17) 0.0760(19) Uani d . 1 1 . .
H H47A 1.0437 0.6818 0.2748 0.114 Uiso calc R 1 1 . .
H H47B 0.9644 0.7245 0.2742 0.114 Uiso calc R 1 1 . .
H H47C 0.8268 0.6929 0.2402 0.114 Uiso calc R 1 1 . .
C C48 0.5831(8) 0.71555(12) 0.3326(2) 0.0661(15) Uani d . 1 1 . .
H H48A 0.5029 0.7122 0.2950 0.099 Uiso calc R 1 1 . .
H H48B 0.6202 0.7421 0.3376 0.099 Uiso calc R 1 1 . .
H H48C 0.4960 0.7075 0.3656 0.099 Uiso calc R 1 1 . .

loop_
_atom_site_aniso_label
_atom_site_aniso_U_11
_atom_site_aniso_U_22
_atom_site_aniso_U_33
_atom_site_aniso_U_12
_atom_site_aniso_U_13
_atom_site_aniso_U_23
O5 0.0349(11) 0.0324(12) 0.0184(10) -0.0086(9) 0.0107(8) -0.0092(9)
O6 0.0299(10) 0.0351(12) 0.0102(9) -0.0025(9) 0.0065(8) -0.0035(8)
O4 0.0422(13) 0.0400(13) 0.0142(10) -0.0059(10) 0.0071(9) 0.0081(9)
O3 0.0495(15) 0.093(2) 0.0213(12) -0.0292(16) 0.0037(11) 0.0126(14)
Zn1 0.0356(2) 0.0196(2) 0.0100(2) 0.00006(15) 0.00574(16) -0.00037(14)
Zn2 0.0496(3) 0.0256(3) 0.0141(2) -0.00058(18) -0.00301(19) -0.00036(16)
O7 0.0410(12) 0.0222(10) 0.0110(9) -0.0050(9) 0.0046(8) 0.0014(8)
O1 0.0759(18) 0.0205(12) 0.0243(12) -0.0129(12) -0.0005(12) 0.0004(9)
N1 0.0324(12) 0.0203(13) 0.0107(10) -0.0078(10) 0.0063(9) 0.0040(9)
O2 0.087(2) 0.0338(16) 0.083(2) -0.0355(16) -0.043(2) 0.0213(16)
C18 0.0296(14) 0.0185(14) 0.0105(12) -0.0007(11) 0.0077(10) 0.0027(10)
C38 0.0329(15) 0.0228(15) 0.0105(12) -0.0067(12) 0.0064(11) 0.0002(11)
C42 0.0378(16) 0.0203(14) 0.0133(13) -0.0027(12) 0.0087(11) -0.0015(11)
C11 0.0330(15) 0.0198(15) 0.0193(14) -0.0031(12) 0.0081(12) 0.0015(11)
C19 0.0305(14) 0.0235(15) 0.0103(12) -0.0004(12) 0.0082(10) 0.0023(11)
C45 0.0269(14) 0.0263(15) 0.0125(12) 0.0024(12) 0.0086(11) -0.0026(11)
C33 0.0343(15) 0.0225(15) 0.0103(12) -0.0063(12) 0.0074(11) 0.0030(11)
C17 0.0338(15) 0.0194(14) 0.0134(13) -0.0044(12) 0.0075(11) -0.0001(11)
C37 0.0431(17) 0.0252(16) 0.0160(13) -0.0108(14) 0.0050(12) 0.0029(12)
C23 0.0415(17) 0.0258(16) 0.0129(13) -0.0025(13) 0.0087(12) 0.0021(12)
C12 0.0306(14) 0.0232(15) 0.0186(14) -0.0035(12) 0.0069(11) 0.0029(12)
C41 0.0471(19) 0.040(2) 0.0147(14) -0.0153(16) 0.0083(13) 0.0015(13)
C35 0.0420(17) 0.0253(16) 0.0162(13) -0.0080(13) 0.0058(12) -0.0003(12)
C8 0.0393(17) 0.0208(16) 0.0307(16) -0.0035(13) 0.0039(13) 0.0034(13)
C29 0.0419(18) 0.0315(18) 0.0203(15) -0.0074(14) 0.0109(13) 0.0050(13)
C20 0.0328(15) 0.0207(15) 0.0145(13) -0.0044(12) 0.0093(11) 0.0048(11)
C22 0.0405(17) 0.0305(17) 0.0116(13) -0.0056(14) 0.0045(12) -0.0003(12)
C46 0.067(2) 0.0283(18) 0.0209(16) -0.0174(17) -0.0097(16) 0.0080(13)
C34 0.0393(16) 0.0231(15) 0.0162(14) -0.0087(13) 0.0090(12) 0.0009(12)
C36 0.0493(19) 0.0263(17) 0.0151(13) -0.0077(14) -0.0003(13) 0.0067(12)
C30 0.0361(15) 0.0197(14) 0.0137(13) -0.0044(12) 0.0060(11) 0.0009(11)
C14 0.0359(15) 0.0206(15) 0.0201(14) -0.0052(12) 0.0040(12) 0.0026(12)
C13 0.0347(15) 0.0242(16) 0.0246(15) -0.0044(13) 0.0020(12) -0.0008(13)
C10 0.0442(18) 0.0213(15) 0.0209(15) -0.0086(13) 0.0034(13) 0.0033(12)
C39 0.0399(16) 0.0260(16) 0.0149(13) -0.0028(13) 0.0041(12) -0.0007(12)
C21 0.0363(16) 0.0313(17) 0.0134(13) -0.0009(13) 0.0096(11) 0.0038(12)
C26 0.0413(18) 0.0321(17) 0.0180(15) -0.0022(14) 0.0093(13) 0.0037(13)
C25 0.0399(17) 0.0307(17) 0.0210(15) -0.0090(14) 0.0140(13) 0.0036(13)
C28 0.0354(16) 0.048(2) 0.0201(15) -0.0077(15) 0.0119(13) 0.0114(15)
C5 0.0464(19) 0.0247(17) 0.0316(17) -0.0031(14) -0.0027(14) 0.0016(14)
C9 0.053(2) 0.0223(16) 0.0283(17) -0.0044(15) -0.0016(15) 0.0060(13)
C24 0.0369(16) 0.0310(17) 0.0137(14) -0.0066(13) 0.0071(12) 0.0015(12)
C44 0.0386(17) 0.0378(19) 0.0161(14) -0.0125(14) 0.0071(12) 0.0003(13)
C40 0.051(2) 0.045(2) 0.0118(14) -0.0200(17) 0.0078(13) 0.0013(13)
C2 0.062(2) 0.0215(17) 0.0296(17) -0.0109(16) -0.0066(16) 0.0028(14)
C43 0.0338(16) 0.0371(18) 0.0164(14) -0.0064(14) 0.0085(12) -0.0015(13)
C3 0.050(2) 0.0231(17) 0.0336(18) 0.0043(15) 0.0021(15) 0.0001(14)
C31 0.0482(19) 0.0313(18) 0.0238(16) 0.0084(15) 0.0119(14) -0.0017(13)
C27 0.0356(17) 0.052(2) 0.0173(15) -0.0053(15) 0.0046(13) 0.0105(15)
C32 0.063(2) 0.0325(19) 0.0218(15) -0.0200(17) -0.0045(15) 0.0097(14)
C7 0.059(2) 0.031(2) 0.058(3) -0.0156(18) -0.022(2) 0.0101(18)
C15 0.0369(18) 0.035(2) 0.055(2) 0.0012(15) 0.0118(17) 0.0142(18)
C1 0.080(3) 0.0265(19) 0.0208(16) -0.0157(19) -0.0045(17) 0.0026(14)
C16 0.064(2) 0.0338(19) 0.0275(17) -0.0204(17) -0.0065(16) 0.0041(15)
C4 0.0423(18) 0.0252(17) 0.0380(19) -0.0022(14) 0.0006(15) -0.0025(14)
C6 0.049(2) 0.0260(18) 0.057(2) -0.0089(16) -0.0143(18) 0.0114(17)
C47 0.142(5) 0.069(3) 0.0171(17) -0.072(3) 0.003(2) 0.0083(19)
C48 0.083(3) 0.031(2) 0.082(4) -0.001(2) -0.043(3) -0.002(2)

loop_
_atom_type_symbol
_atom_type_description
_atom_type_scat_dispersion_real
_atom_type_scat_dispersion_imag
_atom_type_scat_source
C C 0.0181 0.0091 'International Tables Vol C Tables 4.2.6.8 and 6.1.1.4'
H H 0.0000 0.0000 'International Tables Vol C Tables 4.2.6.8 and 6.1.1.4'
N N 0.0311 0.0180 'International Tables Vol C Tables 4.2.6.8 and 6.1.1.4'
O O 0.0492 0.0322 'International Tables Vol C Tables 4.2.6.8 and 6.1.1.4'
Zn Zn -1.5491 0.6778 'International Tables Vol C Tables 4.2.6.8 and 6.1.1.4'

loop_
_geom_angle_atom_site_label_1
_geom_angle_atom_site_label_2
_geom_angle_atom_site_label_3
_geom_angle_site_symmetry_1
_geom_angle_site_symmetry_3
_geom_angle
_geom_angle_publ_flag
C45 O5 Zn1 . 2_645 137.78(19) ?
C45 O6 Zn2 . 4_375 124.7(2) ?
C29 O4 Zn1 . 4_476 130.4(2) ?
C29 O3 Zn2 . 4_476 123.2(2) ?
O5 Zn1 O4 2_655 4_675 92.37(9) y
O5 Zn1 Zn2 2_655 . 152.88(7) ?
O5 Zn1 O7 2_655 3_876 95.54(9) y
O5 Zn1 O7 2_655 . 120.89(10) y
O5 Zn1 O1 2_655 . 120.87(11) ?
O4 Zn1 Zn2 4_675 . 74.51(7) ?
O4 Zn1 O7 4_675 3_876 171.58(9) y
O4 Zn1 O7 4_675 . 95.81(9) y
O7 Zn1 Zn2 3_876 . 97.09(6) ?
O7 Zn1 Zn2 . . 40.30(6) ?
O7 Zn1 O7 . 3_876 77.64(10) y
O1 Zn1 O4 . 4_675 91.16(10) ?
O1 Zn1 Zn2 . . 83.69(9) ?
O1 Zn1 O7 . 3_876 87.26(9) y
O1 Zn1 O7 . . 117.37(10) ?
O6 Zn2 Zn1 4_776 . 135.81(6) ?
O6 Zn2 O7 4_776 . 104.43(9) y
O6 Zn2 O2 4_776 . 99.20(11) y
O3 Zn2 O6 4_675 4_776 139.01(11) y
O3 Zn2 Zn1 4_675 . 83.38(8) ?
O3 Zn2 O7 4_675 . 99.98(11) y
O3 Zn2 O2 4_675 . 105.36(16) y
O7 Zn2 Zn1 . . 42.42(7) ?
O2 Zn2 Zn1 . . 72.80(10) ?
O2 Zn2 O7 . . 105.52(14) y
Zn1 O7 Zn1 . 3_876 102.36(10) ?
Zn1 O7 H7 3_876 . 113.7 ?
Zn1 O7 H7 . . 113.7 ?
Zn2 O7 Zn1 . 3_876 114.36(10) ?
Zn2 O7 Zn1 . . 97.28(9) ?
Zn2 O7 H7 . . 113.7 ?
C1 O1 Zn1 . . 118.9(3) ?
C18 N1 C38 . . 117.9(2) ?
C18 N1 C11 . . 117.8(2) ?
C11 N1 C38 . . 119.0(2) ?
C1 O2 Zn2 . . 136.3(3) ?
C19 C18 N1 . . 120.8(3) ?
C17 C18 N1 . . 120.3(3) ?
C17 C18 C19 . . 118.9(2) ?
C33 C38 N1 . . 119.9(3) ?
C37 C38 N1 . . 120.4(3) ?
C37 C38 C33 . . 119.7(3) ?
C41 C42 C45 . . 120.5(3) ?
C41 C42 C43 . . 119.1(3) ?
C43 C42 C45 . . 120.3(3) ?
C12 C11 N1 . . 119.4(3) ?
C10 C11 N1 . . 122.1(3) ?
C10 C11 C12 . . 118.5(3) ?
C18 C19 C30 . . 118.0(2) ?
C20 C19 C18 . . 118.6(3) ?
C20 C19 C30 . . 122.8(3) ?
O5 C45 O6 . . 124.8(3) ?
O5 C45 C42 . . 119.2(3) ?
O6 C45 C42 . . 116.0(3) ?
C38 C33 C30 . . 120.2(3) ?
C34 C33 C38 . . 119.2(3) ?
C34 C33 C30 . . 120.5(3) ?
C18 C17 C14 . . 118.2(2) ?
C22 C17 C18 . . 119.4(3) ?
C22 C17 C14 . . 122.1(3) ?
C38 C37 C46 . . 124.3(3) ?
C36 C37 C38 . . 118.8(3) ?
C36 C37 C46 . . 116.9(3) ?
C28 C23 C21 . . 120.8(3) ?
C24 C23 C21 . . 121.2(3) ?
C24 C23 C28 . . 118.0(3) ?
C11 C12 C14 . . 119.6(3) ?
C13 C12 C11 . . 119.6(3) ?
C13 C12 C14 . . 120.6(3) ?
C42 C41 H41 . . 120.2 ?
C40 C41 C42 . . 119.7(3) ?
C40 C41 H41 . . 120.2 ?
C34 C35 C39 . . 122.3(3) ?
C36 C35 C34 . . 117.7(3) ?
C36 C35 C39 . . 120.0(3) ?
C13 C8 C5 . . 120.9(3) ?
C9 C8 C13 . . 117.5(3) ?
C9 C8 C5 . . 121.5(3) ?
O4 C29 O3 . . 126.5(3) ?
O4 C29 C26 . . 118.0(3) ?
O3 C29 C26 . . 115.4(3) ?
C19 C20 H20 . . 118.7 ?
C21 C20 C19 . . 122.5(3) ?
C21 C20 H20 . . 118.7 ?
C17 C22 H22 . . 119.1 ?
C17 C22 C21 . . 121.8(3) ?
C21 C22 H22 . . 119.1 ?
C37 C46 C48 . . 108.2(3) ?
C10 C46 C37 . . 111.0(3) ?
C10 C46 C48 . . 108.3(3) ?
C47 C46 C37 . . 109.3(3) ?
C47 C46 C10 . . 109.0(3) ?
C47 C46 C48 . . 111.1(4) ?
C33 C34 H34 . . 119.1 ?
C35 C34 C33 . . 121.9(3) ?
C35 C34 H34 . . 119.1 ?
C37 C36 H36 . . 118.6 ?
C35 C36 C37 . . 122.7(3) ?
C35 C36 H36 . . 118.6 ?
C19 C30 C33 . . 108.2(2) ?
C19 C30 C31 . . 106.7(3) ?
C19 C30 C32 . . 112.5(3) ?
C33 C30 C31 . . 108.5(2) ?
C32 C30 C33 . . 112.9(3) ?
C32 C30 C31 . . 107.8(3) ?
C17 C14 C15 . . 107.5(3) ?
C17 C14 C16 . . 112.7(3) ?
C12 C14 C17 . . 107.2(2) ?
C12 C14 C15 . . 107.7(3) ?
C12 C14 C16 . . 113.3(3) ?
C15 C14 C16 . . 108.0(3) ?
C12 C13 C8 . . 122.1(3) ?
C12 C13 H13 . . 118.9 ?
C8 C13 H13 . . 118.9 ?
C11 C10 C46 . . 123.0(3) ?
C9 C10 C11 . . 119.9(3) ?
C9 C10 C46 . . 117.2(3) ?
C44 C39 C35 . . 120.0(3) ?
C40 C39 C35 . . 122.1(3) ?
C40 C39 C44 . . 117.9(3) ?
C20 C21 C23 . . 122.8(3) ?
C20 C21 C22 . . 117.1(3) ?
C22 C21 C23 . . 120.1(3) ?
C25 C26 C29 . . 120.9(3) ?
C25 C26 C27 . . 119.3(3) ?
C27 C26 C29 . . 119.6(3) ?
C26 C25 H25 . . 119.7 ?
C24 C25 C26 . . 120.6(3) ?
C24 C25 H25 . . 119.7 ?
C23 C28 H28 . . 119.2 ?
C27 C28 C23 . . 121.5(3) ?
C27 C28 H28 . . 119.2 ?
C4 C5 C8 . . 121.8(3) ?
C6 C5 C8 . . 119.8(3) ?
C6 C5 C4 . . 118.4(3) ?
C8 C9 C10 . . 122.4(3) ?
C8 C9 H9 . . 118.8 ?
C10 C9 H9 . . 118.8 ?
C23 C24 H24 . . 119.7 ?
C25 C24 C23 . . 120.6(3) ?
C25 C24 H24 . . 119.7 ?
C39 C44 H44 . . 119.4 ?
C43 C44 C39 . . 121.2(3) ?
C43 C44 H44 . . 119.4 ?
C41 C40 C39 . . 121.9(3) ?
C41 C40 H40 . . 119.1 ?
C39 C40 H40 . . 119.1 ?
C3 C2 C7 . . 119.2(3) ?
C3 C2 C1 . . 122.3(3) ?
C7 C2 C1 . . 118.5(4) ?
C42 C43 H43 . . 119.9 ?
C44 C43 C42 . . 120.3(3) ?
C44 C43 H43 . . 119.9 ?
C2 C3 H3 . . 120.0 ?
C2 C3 C4 . . 120.0(3) ?
C4 C3 H3 . . 120.0 ?
C30 C31 H31A . . 109.5 ?
C30 C31 H31B . . 109.5 ?
C30 C31 H31C . . 109.5 ?
H31A C31 H31B . . 109.5 ?
H31A C31 H31C . . 109.5 ?
H31B C31 H31C . . 109.5 ?
C26 C27 H27 . . 120.1 ?
C28 C27 C26 . . 119.7(3) ?
C28 C27 H27 . . 120.1 ?
C30 C32 H32A . . 109.5 ?
C30 C32 H32B . . 109.5 ?
C30 C32 H32C . . 109.5 ?
H32A C32 H32B . . 109.5 ?
H32A C32 H32C . . 109.5 ?
H32B C32 H32C . . 109.5 ?
C2 C7 H7A . . 119.8 ?
C6 C7 C2 . . 120.4(4) ?
C6 C7 H7A . . 119.8 ?
C14 C15 H15A . . 109.5 ?
C14 C15 H15B . . 109.5 ?
C14 C15 H15C . . 109.5 ?
H15A C15 H15B . . 109.5 ?
H15A C15 H15C . . 109.5 ?
H15B C15 H15C . . 109.5 ?
O1 C1 O2 . . 126.0(4) ?
O1 C1 C2 . . 118.7(4) ?
O2 C1 C2 . . 115.2(4) ?
C14 C16 H16A . . 109.5 ?
C14 C16 H16B . . 109.5 ?
C14 C16 H16C . . 109.5 ?
H16A C16 H16B . . 109.5 ?
H16A C16 H16C . . 109.5 ?
H16B C16 H16C . . 109.5 ?
C5 C4 H4 . . 119.4 ?
C3 C4 C5 . . 121.3(3) ?
C3 C4 H4 . . 119.4 ?
C5 C6 H6 . . 119.6 ?
C7 C6 C5 . . 120.7(4) ?
C7 C6 H6 . . 119.6 ?
C46 C47 H47A . . 109.5 ?
C46 C47 H47B . . 109.5 ?
C46 C47 H47C . . 109.5 ?
H47A C47 H47B . . 109.5 ?
H47A C47 H47C . . 109.5 ?
H47B C47 H47C . . 109.5 ?
C46 C48 H48A . . 109.5 ?
C46 C48 H48B . . 109.5 ?
C46 C48 H48C . . 109.5 ?
H48A C48 H48B . . 109.5 ?
H48A C48 H48C . . 109.5 ?
H48B C48 H48C . . 109.5 ?

loop_
_geom_bond_atom_site_label_1
_geom_bond_atom_site_label_2
_geom_bond_site_symmetry_2
_geom_bond_distance
_geom_bond_publ_flag
O5 Zn1 2_645 1.975(2) ?
O5 C45 . 1.246(4) ?
O6 Zn2 4_375 1.934(2) ?
O6 C45 . 1.284(3) ?
O4 Zn1 4_476 2.040(2) ?
O4 C29 . 1.249(4) ?
O3 Zn2 4_476 1.920(3) ?
O3 C29 . 1.271(4) ?
Zn1 O5 2_655 1.975(2) y
Zn1 O4 4_675 2.040(2) y
Zn1 Zn2 . 3.0050(6) y
Zn1 O7 3_876 2.099(2) y
Zn1 O7 . 2.043(2) ?
Zn1 O1 . 2.027(2) y
Zn2 O6 4_776 1.934(2) y
Zn2 O3 4_675 1.920(3) y
Zn2 O7 . 1.959(2) y
Zn2 O2 . 1.950(3) y
O7 Zn1 3_876 2.099(2) ?
O7 H7 . 0.9803 ?
O1 C1 . 1.243(5) ?
N1 C18 . 1.418(3) ?
N1 C38 . 1.429(4) ?
N1 C11 . 1.420(4) ?
O2 C1 . 1.260(5) ?
C18 C19 . 1.408(4) ?
C18 C17 . 1.397(4) ?
C38 C33 . 1.407(4) ?
C38 C37 . 1.398(4) ?
C42 C45 . 1.481(4) ?
C42 C41 . 1.386(4) ?
C42 C43 . 1.401(4) ?
C11 C12 . 1.416(4) ?
C11 C10 . 1.398(4) ?
C19 C20 . 1.391(4) ?
C19 C30 . 1.513(4) ?
C33 C34 . 1.395(4) ?
C33 C30 . 1.525(4) ?
C17 C22 . 1.392(4) ?
C17 C14 . 1.522(4) ?
C37 C46 . 1.516(4) ?
C37 C36 . 1.394(4) ?
C23 C21 . 1.476(4) ?
C23 C28 . 1.399(5) ?
C23 C24 . 1.394(4) ?
C12 C14 . 1.515(4) ?
C12 C13 . 1.385(4) ?
C41 H41 . 0.9300 ?
C41 C40 . 1.377(5) ?
C35 C34 . 1.389(4) ?
C35 C36 . 1.381(4) ?
C35 C39 . 1.483(4) ?
C8 C13 . 1.395(4) ?
C8 C5 . 1.488(4) ?
C8 C9 . 1.375(5) ?
C29 C26 . 1.496(4) ?
C20 H20 . 0.9300 ?
C20 C21 . 1.389(4) ?
C22 H22 . 0.9300 ?
C22 C21 . 1.392(5) ?
C46 C10 . 1.515(4) ?
C46 C47 . 1.511(5) ?
C46 C48 . 1.563(6) ?
C34 H34 . 0.9300 ?
C36 H36 . 0.9300 ?
C30 C31 . 1.538(4) ?
C30 C32 . 1.520(4) ?
C14 C15 . 1.534(5) ?
C14 C16 . 1.535(4) ?
C13 H13 . 0.9300 ?
C10 C9 . 1.394(5) ?
C39 C44 . 1.390(4) ?
C39 C40 . 1.387(4) ?
C26 C25 . 1.387(5) ?
C26 C27 . 1.394(5) ?
C25 H25 . 0.9300 ?
C25 C24 . 1.387(4) ?
C28 H28 . 0.9300 ?
C28 C27 . 1.380(4) ?
C5 C4 . 1.388(5) ?
C5 C6 . 1.388(5) ?
C9 H9 . 0.9300 ?
C24 H24 . 0.9300 ?
C44 H44 . 0.9300 ?
C44 C43 . 1.369(4) ?
C40 H40 . 0.9300 ?
C2 C3 . 1.382(5) ?
C2 C7 . 1.392(5) ?
C2 C1 . 1.508(5) ?
C43 H43 . 0.9300 ?
C3 H3 . 0.9300 ?
C3 C4 . 1.384(5) ?
C31 H31A . 0.9600 ?
C31 H31B . 0.9600 ?
C31 H31C . 0.9600 ?
C27 H27 . 0.9300 ?
C32 H32A . 0.9600 ?
C32 H32B . 0.9600 ?
C32 H32C . 0.9600 ?
C7 H7A . 0.9300 ?
C7 C6 . 1.381(5) ?
C15 H15A . 0.9600 ?
C15 H15B . 0.9600 ?
C15 H15C . 0.9600 ?
C16 H16A . 0.9600 ?
C16 H16B . 0.9600 ?
C16 H16C . 0.9600 ?
C4 H4 . 0.9300 ?
C6 H6 . 0.9300 ?
C47 H47A . 0.9600 ?
C47 H47B . 0.9600 ?
C47 H47C . 0.9600 ?
C48 H48A . 0.9600 ?
C48 H48B . 0.9600 ?
C48 H48C . 0.9600 ?

loop_
_geom_torsion_atom_site_label_1
_geom_torsion_atom_site_label_2
_geom_torsion_atom_site_label_3
_geom_torsion_atom_site_label_4
_geom_torsion_site_symmetry_1
_geom_torsion_site_symmetry_2
_geom_torsion_site_symmetry_3
_geom_torsion_site_symmetry_4
_geom_torsion
_geom_torsion_publ_flag
O5 Zn1 Zn2 O6 2_655 . . 4_776 109.29(18) ?
O5 Zn1 Zn2 O3 2_655 . . 4_675 -56.83(18) ?
O5 Zn1 Zn2 O7 2_655 . . . 55.85(17) ?
O5 Zn1 Zn2 O2 2_655 . . . -165.20(19) ?
O5 Zn1 O7 Zn1 2_655 . . 3_876 89.09(11) ?
O5 Zn1 O7 Zn2 2_655 . . . -153.93(8) ?
O5 Zn1 O1 C1 2_655 . . . 175.0(3) ?
O6 Zn2 O7 Zn1 4_776 . . 3_876 -37.54(13) ?
O6 Zn2 O7 Zn1 4_776 . . . -144.68(8) ?
O6 Zn2 O2 C1 4_776 . . . 151.7(5) ?
O4 Zn1 Zn2 O6 4_675 . . 4_776 172.73(12) ?
O4 Zn1 Zn2 O3 4_675 . . 4_675 6.61(13) ?
O4 Zn1 Zn2 O7 4_675 . . . 119.29(12) ?
O4 Zn1 Zn2 O2 4_675 . . . -101.76(14) ?
O4 Zn1 O7 Zn1 4_675 . . 3_876 -174.63(10) ?
O4 Zn1 O7 Zn2 4_675 . . . -57.65(10) ?
O4 Zn1 O1 C1 4_675 . . . 81.5(3) ?
O4 C29 C26 C25 . . . . 8.0(5) ?
O4 C29 C26 C27 . . . . -176.1(3) ?
O3 Zn2 O7 Zn1 4_675 . . 3_876 175.67(13) ?
O3 Zn2 O7 Zn1 4_675 . . . 68.53(12) ?
O3 Zn2 O2 C1 4_675 . . . -61.5(5) ?
O3 C29 C26 C25 . . . . -171.6(3) ?
O3 C29 C26 C27 . . . . 4.3(5) ?
Zn1 O5 C45 O6 2_645 . . . 35.2(5) ?
Zn1 O5 C45 C42 2_645 . . . -143.0(3) ?
Zn1 O4 C29 O3 4_476 . . . 7.8(6) ?
Zn1 O4 C29 C26 4_476 . . . -171.7(2) ?
Zn1 Zn2 O7 Zn1 . . . 3_876 107.14(13) ?
Zn1 Zn2 O2 C1 . . . . 16.4(5) ?
Zn1 O1 C1 O2 . . . . 0.2(6) ?
Zn1 O1 C1 C2 . . . . -177.7(2) ?
Zn2 O6 C45 O5 4_375 . . . 5.1(4) ?
Zn2 O6 C45 C42 4_375 . . . -176.72(19) ?
Zn2 O3 C29 O4 4_476 . . . -17.7(6) ?
Zn2 O3 C29 C26 4_476 . . . 161.8(3) ?
Zn2 Zn1 O7 Zn1 . . . 3_876 -116.98(12) ?
Zn2 Zn1 O1 C1 . . . . 7.2(3) ?
Zn2 O2 C1 O1 . . . . -16.7(7) ?
Zn2 O2 C1 C2 . . . . 161.3(3) ?
O7 Zn1 Zn2 O6 . . . 4_776 53.44(13) ?
O7 Zn1 Zn2 O6 3_876 . . 4_776 -7.87(12) ?
O7 Zn1 Zn2 O3 3_876 . . 4_675 -173.99(13) ?
O7 Zn1 Zn2 O3 . . . 4_675 -112.68(14) ?
O7 Zn1 Zn2 O7 3_876 . . . -61.31(13) ?
O7 Zn1 Zn2 O2 . . . . 138.95(15) ?
O7 Zn1 Zn2 O2 3_876 . . . 77.64(13) ?
O7 Zn1 O7 Zn1 3_876 . . 3_876 0.001(2) ?
O7 Zn1 O7 Zn2 3_876 . . . 116.98(12) ?
O7 Zn1 O1 C1 . . . . -15.6(3) ?
O7 Zn1 O1 C1 3_876 . . . -90.2(3) ?
O7 Zn2 O2 C1 . . . . 43.8(5) ?
O1 Zn1 Zn2 O6 . . . 4_776 -94.30(12) ?
O1 Zn1 Zn2 O3 . . . 4_675 99.58(13) ?
O1 Zn1 Zn2 O7 . . . . -147.74(12) ?
O1 Zn1 Zn2 O2 . . . . -8.79(14) ?
O1 Zn1 O7 Zn1 . . . 3_876 -80.30(12) ?
O1 Zn1 O7 Zn2 . . . . 36.68(13) ?
N1 C18 C19 C20 . . . . -166.6(3) ?
N1 C18 C19 C30 . . . . 21.9(4) ?
N1 C18 C17 C22 . . . . 166.9(3) ?
N1 C18 C17 C14 . . . . -19.7(4) ?
N1 C38 C33 C34 . . . . 178.6(3) ?
N1 C38 C33 C30 . . . . -4.3(4) ?
N1 C38 C37 C46 . . . . -3.2(5) ?
N1 C38 C37 C36 . . . . 178.5(3) ?
N1 C11 C12 C14 . . . . 5.8(4) ?
N1 C11 C12 C13 . . . . -179.0(3) ?
N1 C11 C10 C46 . . . . 0.6(5) ?
N1 C11 C10 C9 . . . . -179.9(3) ?
O2 Zn2 O7 Zn1 . . . 3_876 66.52(15) ?
O2 Zn2 O7 Zn1 . . . . -40.62(13) ?
C18 N1 C38 C33 . . . . -19.8(4) ?
C18 N1 C38 C37 . . . . 160.2(3) ?
C18 N1 C11 C12 . . . . 22.7(4) ?
C18 N1 C11 C10 . . . . -159.0(3) ?
C18 C19 C20 C21 . . . . -4.1(5) ?
C18 C19 C30 C33 . . . . -41.8(4) ?
C18 C19 C30 C31 . . . . 74.7(3) ?
C18 C19 C30 C32 . . . . -167.2(3) ?
C18 C17 C22 C21 . . . . 3.3(5) ?
C18 C17 C14 C12 . . . . 43.6(4) ?
C18 C17 C14 C15 . . . . -72.1(4) ?
C18 C17 C14 C16 . . . . 169.0(3) ?
C38 N1 C18 C19 . . . . 10.9(4) ?
C38 N1 C18 C17 . . . . -169.5(3) ?
C38 N1 C11 C12 . . . . 176.3(3) ?
C38 N1 C11 C10 . . . . -5.4(4) ?
C38 C33 C34 C35 . . . . 3.1(5) ?
C38 C33 C30 C19 . . . . 33.4(4) ?
C38 C33 C30 C31 . . . . -82.0(3) ?
C38 C33 C30 C32 . . . . 158.6(3) ?
C38 C37 C46 C10 . . . . -1.4(5) ?
C38 C37 C46 C47 . . . . 118.9(4) ?
C38 C37 C46 C48 . . . . -120.0(4) ?
C38 C37 C36 C35 . . . . 3.1(5) ?
C42 C41 C40 C39 . . . . -0.4(6) ?
C11 N1 C18 C19 . . . . 164.8(3) ?
C11 N1 C18 C17 . . . . -15.6(4) ?
C11 N1 C38 C33 . . . . -173.4(3) ?
C11 N1 C38 C37 . . . . 6.6(4) ?
C11 C12 C14 C17 . . . . -36.6(4) ?
C11 C12 C14 C15 . . . . 78.9(3) ?
C11 C12 C14 C16 . . . . -161.6(3) ?
C11 C12 C13 C8 . . . . -2.0(5) ?
C11 C10 C9 C8 . . . . -0.2(5) ?
C19 C18 C17 C22 . . . . -13.5(4) ?
C19 C18 C17 C14 . . . . 159.9(3) ?
C19 C20 C21 C23 . . . . 175.9(3) ?
C19 C20 C21 C22 . . . . -5.9(5) ?
C45 C42 C41 C40 . . . . 177.2(3) ?
C45 C42 C43 C44 . . . . -177.5(3) ?
C33 C38 C37 C46 . . . . 176.8(3) ?
C33 C38 C37 C36 . . . . -1.5(5) ?
C17 C18 C19 C20 . . . . 13.8(4) ?
C17 C18 C19 C30 . . . . -157.7(3) ?
C17 C22 C21 C23 . . . . -175.4(3) ?
C17 C22 C21 C20 . . . . 6.3(5) ?
C37 C38 C33 C34 . . . . -1.4(4) ?
C37 C38 C33 C30 . . . . 175.7(3) ?
C37 C46 C10 C11 . . . . 2.7(5) ?
C37 C46 C10 C9 . . . . -176.9(3) ?
C23 C28 C27 C26 . . . . 1.8(6) ?
C12 C11 C10 C46 . . . . 179.0(3) ?
C12 C11 C10 C9 . . . . -1.5(5) ?
C41 C42 C45 O5 . . . . 1.1(5) ?
C41 C42 C45 O6 . . . . -177.3(3) ?
C41 C42 C43 C44 . . . . -1.1(5) ?
C35 C39 C44 C43 . . . . -179.3(3) ?
C35 C39 C40 C41 . . . . 178.9(3) ?
C8 C5 C4 C3 . . . . -178.0(3) ?
C8 C5 C6 C7 . . . . 177.1(4) ?
C29 C26 C25 C24 . . . . 172.1(3) ?
C29 C26 C27 C28 . . . . -173.6(3) ?
C20 C19 C30 C33 . . . . 147.1(3) ?
C20 C19 C30 C31 . . . . -96.3(3) ?
C20 C19 C30 C32 . . . . 21.7(4) ?
C22 C17 C14 C12 . . . . -143.2(3) ?
C22 C17 C14 C15 . . . . 101.1(4) ?
C22 C17 C14 C16 . . . . -17.8(4) ?
C46 C37 C36 C35 . . . . -175.4(3) ?
C46 C10 C9 C8 . . . . 179.4(3) ?
C34 C33 C30 C19 . . . . -149.5(3) ?
C34 C33 C30 C31 . . . . 95.1(3) ?
C34 C33 C30 C32 . . . . -24.4(4) ?
C34 C35 C36 C37 . . . . -1.5(5) ?
C34 C35 C39 C44 . . . . -130.9(4) ?
C34 C35 C39 C40 . . . . 50.7(5) ?
C36 C37 C46 C10 . . . . 177.0(3) ?
C36 C37 C46 C47 . . . . -62.7(5) ?
C36 C37 C46 C48 . . . . 58.3(4) ?
C36 C35 C34 C33 . . . . -1.6(5) ?
C36 C35 C39 C44 . . . . 48.6(5) ?
C36 C35 C39 C40 . . . . -129.8(4) ?
C30 C19 C20 C21 . . . . 167.0(3) ?
C30 C33 C34 C35 . . . . -174.1(3) ?
C14 C17 C22 C21 . . . . -169.8(3) ?
C14 C12 C13 C8 . . . . 173.2(3) ?
C13 C12 C14 C17 . . . . 148.2(3) ?
C13 C12 C14 C15 . . . . -96.3(4) ?
C13 C12 C14 C16 . . . . 23.2(4) ?
C13 C8 C5 C4 . . . . -147.4(4) ?
C13 C8 C5 C6 . . . . 33.8(5) ?
C13 C8 C9 C10 . . . . 0.8(5) ?
C10 C11 C12 C14 . . . . -172.7(3) ?
C10 C11 C12 C13 . . . . 2.6(4) ?
C39 C35 C34 C33 . . . . 177.9(3) ?
C39 C35 C36 C37 . . . . 179.0(3) ?
C39 C44 C43 C42 . . . . 1.1(5) ?
C21 C23 C28 C27 . . . . 173.9(3) ?
C21 C23 C24 C25 . . . . -175.4(3) ?
C26 C25 C24 C23 . . . . 1.2(5) ?
C25 C26 C27 C28 . . . . 2.4(6) ?
C28 C23 C21 C20 . . . . 142.7(3) ?
C28 C23 C21 C22 . . . . -35.5(5) ?
C28 C23 C24 C25 . . . . 2.9(5) ?
C5 C8 C13 C12 . . . . -177.1(3) ?
C5 C8 C9 C10 . . . . 178.2(3) ?
C9 C8 C13 C12 . . . . 0.2(5) ?
C9 C8 C5 C4 . . . . 35.4(5) ?
C9 C8 C5 C6 . . . . -143.4(4) ?
C24 C23 C21 C20 . . . . -39.1(5) ?
C24 C23 C21 C22 . . . . 142.8(3) ?
C24 C23 C28 C27 . . . . -4.4(5) ?
C44 C39 C40 C41 . . . . 0.5(6) ?
C40 C39 C44 C43 . . . . -0.8(5) ?
C2 C3 C4 C5 . . . . -0.6(6) ?
C2 C7 C6 C5 . . . . 2.6(7) ?
C43 C42 C45 O5 . . . . 177.5(3) ?
C43 C42 C45 O6 . . . . -0.8(4) ?
C43 C42 C41 C40 . . . . 0.7(5) ?
C3 C2 C7 C6 . . . . -2.3(7) ?
C3 C2 C1 O1 . . . . 3.0(6) ?
C3 C2 C1 O2 . . . . -175.2(4) ?
C27 C26 C25 C24 . . . . -3.9(5) ?
C7 C2 C3 C4 . . . . 1.3(6) ?
C7 C2 C1 O1 . . . . -179.8(4) ?
C7 C2 C1 O2 . . . . 2.1(6) ?
C1 C2 C3 C4 . . . . 178.5(3) ?
C1 C2 C7 C6 . . . . -179.6(4) ?
C4 C5 C6 C7 . . . . -1.8(6) ?
C6 C5 C4 C3 . . . . 0.8(6) ?
C47 C46 C10 C11 . . . . -117.7(4) ?
C47 C46 C10 C9 . . . . 62.7(5) ?
C48 C46 C10 C11 . . . . 121.3(4) ?
C48 C46 C10 C9 . . . . -58.3(4) ?
